data_7024572
loop_
_publ_author_name
'Yue, Nancy L. S.'
'Jennings, Michael C.'
'Puddephatt, Richard J.'

_publ_section_title
;
 Dynamic ring-opening polymerization of silver(I) complexes with
 bis(amidopyridine) ligands.
;
_journal_issue 5
_journal_name_full 'Dalton transactions (Cambridge, England : 2003)'
_journal_page_first 1273
_journal_page_last 1281
_journal_paper_doi 10.1039/b918615h
_journal_volume 39
_journal_year 2010
_chemical_formula_sum 'C24 H26 Ag N5 O5'
_chemical_formula_weight 572.37
_chemical_name_systematic
;
?
;
_space_group_IT_number 5
_symmetry_cell_setting monoclinic
_symmetry_space_group_name_Hall 'C 2y'
_symmetry_space_group_name_H-M 'C 1 2 1'
_atom_sites_solution_hydrogens geom
_atom_sites_solution_primary direct
_atom_sites_solution_secondary difmap
_audit_creation_method SHELXL-97
_cell_angle_alpha 90.00
_cell_angle_beta 93.438(2)
_cell_angle_gamma 90.00
_cell_formula_units_Z 4
_cell_length_a 16.4077(6)
_cell_length_b 9.8095(4)
_cell_length_c 14.9862(5)
_cell_measurement_reflns_used 2868
_cell_measurement_temperature 150(2)
_cell_measurement_theta_max 27.48
_cell_measurement_theta_min 1.70
_cell_volume 2407.71(15)
_computing_cell_refinement 'DENZO-SMN (Otwinowski & Minor, 1997)'
_computing_data_collection 'COLLECT (Nonius, 1997-2001)'
_computing_data_reduction DENZO-SMN
_computing_molecular_graphics 'SHELXTL/PC (Sheldrick, 2001)'
_computing_publication_material SHELXTL/PC
_computing_structure_refinement 'SHELXL-97 (Sheldrick, 1997)'
_computing_structure_solution 'SHELXS-97 (Sheldrick, 1990)'
_diffrn_ambient_temperature 150(2)
_diffrn_measured_fraction_theta_full 0.999
_diffrn_measured_fraction_theta_max 0.999
_diffrn_measurement_device_type 'Nonius Kappa-CCD'
_diffrn_measurement_method '\f scans, and \w scans with \k offsets'
_diffrn_radiation_monochromator graphite
_diffrn_radiation_source 'fine-focus sealed tube'
_diffrn_radiation_type MoK\a
_diffrn_radiation_wavelength 0.71073
_diffrn_reflns_av_R_equivalents 0.058
_diffrn_reflns_av_sigmaI/netI 0.0470
_diffrn_reflns_limit_h_max 19
_diffrn_reflns_limit_h_min -19
_diffrn_reflns_limit_k_max 11
_diffrn_reflns_limit_k_min -11
_diffrn_reflns_limit_l_max 17
_diffrn_reflns_limit_l_min -17
_diffrn_reflns_number 12318
_diffrn_reflns_theta_full 25.03
_diffrn_reflns_theta_max 25.03
_diffrn_reflns_theta_min 2.72
_diffrn_standards_number 0
_exptl_absorpt_coefficient_mu 0.883
_exptl_absorpt_correction_T_max 0.9677
_exptl_absorpt_correction_T_min 0.7777
_exptl_absorpt_correction_type multi-scan
_exptl_absorpt_process_details 'DENZO-SMN (Otwinowski & Minor, 1997)'
_exptl_crystal_colour colourless
_exptl_crystal_density_diffrn 1.579
_exptl_crystal_density_method 'not measured'
_exptl_crystal_description plate
_exptl_crystal_F_000 1168
_exptl_crystal_size_max 0.30
_exptl_crystal_size_mid 0.25
_exptl_crystal_size_min 0.04
_refine_diff_density_max 0.348
_refine_diff_density_min -0.491
_refine_diff_density_rms 0.070
_refine_ls_abs_structure_details 'Flack H D (1983), Acta Cryst. A39, 876-881'
_refine_ls_abs_structure_Flack 0.00(3)
_refine_ls_extinction_method none
_refine_ls_goodness_of_fit_ref 1.041
_refine_ls_hydrogen_treatment constr
_refine_ls_matrix_type full
_refine_ls_number_parameters 317
_refine_ls_number_reflns 4226
_refine_ls_number_restraints 1
_refine_ls_restrained_S_all 1.041
_refine_ls_R_factor_all 0.0438
_refine_ls_R_factor_gt 0.0353
_refine_ls_shift/su_max 0.192
_refine_ls_shift/su_mean 0.002
_refine_ls_structure_factor_coef Fsqd
_refine_ls_weighting_details 'calc w=1/[\s^2^(Fo^2^)+(0.0348P)^2^+2.9515P] where P=(Fo^2^+2Fc^2^)/3'
_refine_ls_weighting_scheme calc
_refine_ls_wR_factor_gt 0.0750
_refine_ls_wR_factor_ref 0.0784
_reflns_number_gt 3752
_reflns_number_total 4226
_reflns_threshold_expression I>2sigma(I)
_cod_data_source_file b918615h.txt
_cod_data_source_block 05003
_cod_depositor_comments
;
The following automatic conversions were performed:

'_symmetry_cell_setting' value 'Monoclinic' changed to 'monoclinic'
according to /home/saulius/struct/CIF-dictionaries/cif_core.dic
dictionary named 'cif_core.dic' version 2.4.2 from 2011-04-26.

Automatic conversion script
Id: cif_fix_values 1891 2012-01-12 08:04:46Z andrius 
;
_cod_original_sg_symbol_H-M C2
_cod_database_code 7024572

loop_
_symmetry_equiv_pos_as_xyz
'x, y, z'
'-x, y, -z'
'x+1/2, y+1/2, z'
'-x+1/2, y+1/2, -z'

loop_
_atom_site_label
_atom_site_type_symbol
_atom_site_fract_x
_atom_site_fract_y
_atom_site_fract_z
_atom_site_U_iso_or_equiv
_atom_site_adp_type
_atom_site_occupancy
_atom_site_symmetry_multiplicity
_atom_site_calc_flag
_atom_site_refinement_flags
Ag Ag 0.262114(17) 1.16285(4) 0.953970(18) 0.03211(10) Uani 1 1 d .
N11 N 0.16634(18) 1.1667(6) 0.84561(18) 0.0278(7) Uani 1 1 d .
C12 C 0.1777(3) 1.2315(5) 0.7683(3) 0.0279(10) Uani 1 1 d .
H12A H 0.2272 1.2802 0.7625 0.033 Uiso 1 1 calc R
C13 C 0.1209(3) 1.2299(5) 0.6976(3) 0.0265(10) Uani 1 1 d .
H13A H 0.1315 1.2759 0.6438 0.032 Uiso 1 1 calc R
C14 C 0.0474(2) 1.1610(8) 0.7048(2) 0.0221(7) Uani 1 1 d .
C15 C 0.0344(3) 1.0968(5) 0.7855(3) 0.0256(10) Uani 1 1 d .
H15A H -0.0154 1.0503 0.7938 0.031 Uiso 1 1 calc R
C16 C 0.0949(3) 1.1019(5) 0.8529(3) 0.0286(10) Uani 1 1 d .
H16A H 0.0857 1.0573 0.9076 0.034 Uiso 1 1 calc R
N17 N -0.01385(16) 1.1656(6) 0.63333(17) 0.0227(6) Uani 1 1 d .
C18 C -0.0422(3) 1.3033(6) 0.6038(4) 0.0320(14) Uani 1 1 d .
H18A H -0.0838 1.2943 0.5545 0.048 Uiso 1 1 calc R
H18B H 0.0042 1.3557 0.5836 0.048 Uiso 1 1 calc R
H18C H -0.0655 1.3508 0.6539 0.048 Uiso 1 1 calc R
C19 C -0.0585(3) 1.0544(6) 0.6047(3) 0.0208(12) Uani 1 1 d .
O20 O -0.12125(18) 1.0708(3) 0.5568(2) 0.0327(7) Uani 1 1 d .
C21 C -0.0264(2) 0.9171(4) 0.6283(2) 0.0211(9) Uani 1 1 d .
C22 C -0.0814(2) 0.8248(5) 0.6620(3) 0.0235(9) Uani 1 1 d .
H22A H -0.1367 0.8499 0.6681 0.028 Uiso 1 1 calc R
C23 C -0.0537(2) 0.6954(4) 0.6866(2) 0.0218(12) Uani 1 1 d .
C24 C 0.02595(19) 0.6572(8) 0.6708(2) 0.0211(8) Uani 1 1 d .
H24A H 0.0438 0.5677 0.6863 0.025 Uiso 1 1 calc R
C25 C 0.0805(2) 0.7474(4) 0.6327(3) 0.0214(9) Uani 1 1 d .
C26 C 0.0526(2) 0.8774(4) 0.6143(3) 0.0207(9) Uani 1 1 d .
H26A H 0.0890 0.9421 0.5912 0.025 Uiso 1 1 calc R
C27 C 0.1660(2) 0.6965(4) 0.6149(3) 0.0218(11) Uani 1 1 d .
C28 C 0.2173(3) 0.8093(5) 0.5756(3) 0.0314(11) Uani 1 1 d .
H28A H 0.1907 0.8405 0.5189 0.047 Uiso 1 1 calc R
H28B H 0.2717 0.7738 0.5650 0.047 Uiso 1 1 calc R
H28C H 0.2223 0.8858 0.6176 0.047 Uiso 1 1 calc R
C29 C 0.1603(3) 0.5780(5) 0.5484(3) 0.0314(11) Uani 1 1 d .
H29A H 0.1335 0.6091 0.4919 0.047 Uiso 1 1 calc R
H29B H 0.1285 0.5038 0.5729 0.047 Uiso 1 1 calc R
H29C H 0.2154 0.5453 0.5379 0.047 Uiso 1 1 calc R
C30 C 0.2087(2) 0.6476(8) 0.7030(3) 0.0353(13) Uani 1 1 d .
H30A H 0.2638 0.6157 0.6919 0.053 Uiso 1 1 calc R
H30B H 0.1774 0.5727 0.7274 0.053 Uiso 1 1 calc R
H30C H 0.2123 0.7232 0.7458 0.053 Uiso 1 1 calc R
C31 C -0.1118(3) 0.5992(5) 0.7269(3) 0.0246(10) Uani 1 1 d .
O32 O -0.18133(17) 0.5840(3) 0.6953(2) 0.0321(7) Uani 1 1 d .
N33 N -0.0825(2) 0.5206(4) 0.7988(2) 0.0252(8) Uani 1 1 d .
C34 C -0.1345(3) 0.4057(6) 0.8259(4) 0.0301(12) Uani 1 1 d .
H34A H -0.1809 0.3951 0.7821 0.045 Uiso 1 1 calc R
H34B H -0.1547 0.4246 0.8849 0.045 Uiso 1 1 calc R
H34C H -0.1023 0.3215 0.8286 0.045 Uiso 1 1 calc R
C35 C -0.0116(3) 0.5530(5) 0.8524(3) 0.0238(9) Uani 1 1 d .
C36 C 0.0078(3) 0.6875(5) 0.8758(3) 0.0258(12) Uani 1 1 d .
H36A H -0.0275 0.7602 0.8570 0.031 Uiso 1 1 calc R
C37 C 0.0794(3) 0.7131(5) 0.9270(3) 0.0289(11) Uani 1 1 d .
H37A H 0.0924 0.8050 0.9418 0.035 Uiso 1 1 calc R
N38 N 0.1313(2) 0.6153(4) 0.9569(2) 0.0280(9) Uani 1 1 d .
C39 C 0.1108(3) 0.4876(5) 0.9344(3) 0.0283(10) Uani 1 1 d .
H39A H 0.1470 0.4168 0.9545 0.034 Uiso 1 1 calc R
C40 C 0.0414(3) 0.4507(5) 0.8842(3) 0.0297(11) Uani 1 1 d .
H40A H 0.0299 0.3576 0.8715 0.036 Uiso 1 1 calc R
N41 N 0.3384(3) 1.4780(4) 0.9128(3) 0.0358(10) Uani 1 1 d .
O42 O 0.29994(19) 1.4270(3) 0.9754(2) 0.0350(8) Uani 1 1 d .
O43 O 0.3531(3) 1.4082(5) 0.8459(3) 0.0580(14) Uani 1 1 d .
O44 O 0.3599(3) 1.5994(4) 0.9192(3) 0.0668(12) Uani 1 1 d .

loop_
_atom_site_aniso_label
_atom_site_aniso_U_11
_atom_site_aniso_U_22
_atom_site_aniso_U_33
_atom_site_aniso_U_23
_atom_site_aniso_U_13
_atom_site_aniso_U_12
Ag 0.02943(16) 0.03281(18) 0.03271(16) -0.0005(2) -0.00971(11) 0.0021(2)
N11 0.0293(17) 0.0242(18) 0.0287(16) 0.001(3) -0.0079(12) 0.010(3)
C12 0.025(2) 0.029(3) 0.030(2) 0.0023(19) -0.0037(19) 0.0000(19)
C13 0.027(2) 0.029(2) 0.024(2) 0.0054(18) 0.0029(18) 0.0009(19)
C14 0.0248(18) 0.0198(19) 0.0213(16) -0.003(3) -0.0017(13) 0.003(3)
C15 0.027(2) 0.023(2) 0.027(2) 0.0006(18) -0.0029(18) -0.0033(19)
C16 0.035(3) 0.024(2) 0.026(2) 0.0001(18) -0.0042(19) -0.001(2)
N17 0.0241(15) 0.0168(16) 0.0265(14) 0.000(3) -0.0036(12) 0.001(3)
C18 0.032(3) 0.025(3) 0.039(3) 0.008(2) 0.002(2) 0.007(3)
C19 0.021(3) 0.023(3) 0.018(2) -0.0036(19) -0.0015(19) 0.005(2)
O20 0.0299(17) 0.0233(18) 0.0428(18) -0.0063(14) -0.0144(14) 0.0049(14)
C21 0.021(2) 0.016(2) 0.026(2) -0.0020(18) -0.0057(17) 0.0056(18)
C22 0.016(2) 0.031(3) 0.023(2) -0.0058(19) -0.0001(17) 0.0014(19)
C23 0.025(2) 0.021(4) 0.0194(18) -0.0033(16) 0.0004(16) -0.0040(17)
C24 0.0227(18) 0.020(2) 0.0197(16) -0.003(3) -0.0018(13) -0.002(3)
C25 0.020(2) 0.024(3) 0.019(2) -0.0034(17) -0.0031(17) 0.0008(19)
C26 0.020(2) 0.017(2) 0.025(2) -0.0017(17) -0.0014(17) -0.0034(17)
C27 0.0159(19) 0.021(3) 0.028(2) -0.0002(17) 0.0039(15) -0.0001(16)
C28 0.021(2) 0.026(3) 0.048(3) 0.007(2) 0.008(2) 0.002(2)
C29 0.030(3) 0.024(3) 0.041(3) -0.008(2) 0.010(2) 0.005(2)
C30 0.025(2) 0.040(4) 0.042(2) 0.010(3) 0.0025(17) 0.009(3)
C31 0.023(2) 0.026(2) 0.025(2) -0.0026(19) -0.0006(18) -0.0004(19)
O32 0.0206(16) 0.038(2) 0.0369(17) 0.0026(14) -0.0046(13) -0.0070(14)
N33 0.0231(19) 0.026(2) 0.0260(18) 0.0017(16) -0.0005(15) -0.0057(16)
C34 0.029(3) 0.023(3) 0.038(3) 0.001(2) -0.002(2) -0.007(2)
C35 0.024(2) 0.026(3) 0.022(2) 0.0013(19) 0.0031(17) 0.000(2)
C36 0.025(2) 0.025(4) 0.027(2) -0.007(2) -0.0023(16) -0.001(2)
C37 0.033(3) 0.025(3) 0.028(2) -0.0066(18) -0.004(2) 0.000(2)
N38 0.029(2) 0.029(2) 0.0257(19) -0.0029(15) -0.0034(16) 0.0044(16)
C39 0.033(3) 0.022(3) 0.029(2) 0.000(2) -0.0037(19) 0.005(2)
C40 0.035(3) 0.024(3) 0.030(2) -0.0049(19) -0.003(2) -0.002(2)
N41 0.037(2) 0.035(3) 0.035(2) -0.004(2) -0.0057(19) 0.002(2)
O42 0.0368(19) 0.031(2) 0.0371(18) 0.0066(16) 0.0042(15) 0.0005(16)
O43 0.066(3) 0.068(3) 0.039(2) -0.018(2) 0.003(2) 0.021(3)
O44 0.101(3) 0.047(3) 0.055(2) -0.0037(19) 0.018(2) -0.032(2)

loop_
_atom_type_symbol
_atom_type_description
_atom_type_scat_dispersion_real
_atom_type_scat_dispersion_imag
_atom_type_scat_source
C C 0.0033 0.0016 'International Tables Vol C Tables 4.2.6.8 and 6.1.1.4'
H H 0.0000 0.0000 'International Tables Vol C Tables 4.2.6.8 and 6.1.1.4'
N N 0.0061 0.0033 'International Tables Vol C Tables 4.2.6.8 and 6.1.1.4'
O O 0.0106 0.0060 'International Tables Vol C Tables 4.2.6.8 and 6.1.1.4'
Ag Ag -0.8971 1.1015 'International Tables Vol C Tables 4.2.6.8 and 6.1.1.4'

loop_
_geom_angle_atom_site_label_1
_geom_angle_atom_site_label_2
_geom_angle_atom_site_label_3
_geom_angle
_geom_angle_site_symmetry_1
_geom_angle_site_symmetry_3
N38 Ag N11 165.51(16) 4_557 .
C16 N11 C12 117.4(3) . .
C16 N11 Ag 121.5(3) . .
C12 N11 Ag 121.1(3) . .
N11 C12 C13 122.5(4) . .
N11 C12 H12A 118.7 . .
C13 C12 H12A 118.7 . .
C12 C13 C14 119.9(4) . .
C12 C13 H13A 120.0 . .
C14 C13 H13A 120.0 . .
C15 C14 C13 117.8(3) . .
C15 C14 N17 122.0(4) . .
C13 C14 N17 120.1(4) . .
C16 C15 C14 118.7(4) . .
C16 C15 H15A 120.6 . .
C14 C15 H15A 120.6 . .
N11 C16 C15 123.6(4) . .
N11 C16 H16A 118.2 . .
C15 C16 H16A 118.2 . .
C19 N17 C14 123.4(5) . .
C19 N17 C18 118.6(3) . .
C14 N17 C18 116.5(5) . .
N17 C18 H18A 109.5 . .
N17 C18 H18B 109.5 . .
H18A C18 H18B 109.5 . .
N17 C18 H18C 109.5 . .
H18A C18 H18C 109.5 . .
H18B C18 H18C 109.5 . .
O20 C19 N17 119.6(5) . .
O20 C19 C21 122.1(5) . .
N17 C19 C21 118.2(4) . .
C26 C21 C22 120.4(4) . .
C26 C21 C19 122.9(4) . .
C22 C21 C19 116.6(4) . .
C23 C22 C21 118.7(4) . .
C23 C22 H22A 120.6 . .
C21 C22 H22A 120.6 . .
C22 C23 C24 119.7(4) . .
C22 C23 C31 118.5(4) . .
C24 C23 C31 121.7(4) . .
C23 C24 C25 121.8(6) . .
C23 C24 H24A 119.1 . .
C25 C24 H24A 119.1 . .
C26 C25 C24 116.9(4) . .
C26 C25 C27 124.4(4) . .
C24 C25 C27 118.6(4) . .
C25 C26 C21 122.2(4) . .
C25 C26 H26A 118.9 . .
C21 C26 H26A 118.9 . .
C25 C27 C28 111.3(3) . .
C25 C27 C29 109.9(3) . .
C28 C27 C29 108.1(3) . .
C25 C27 C30 109.3(3) . .
C28 C27 C30 108.9(4) . .
C29 C27 C30 109.2(4) . .
C27 C28 H28A 109.5 . .
C27 C28 H28B 109.5 . .
H28A C28 H28B 109.5 . .
C27 C28 H28C 109.5 . .
H28A C28 H28C 109.5 . .
H28B C28 H28C 109.5 . .
C27 C29 H29A 109.5 . .
C27 C29 H29B 109.5 . .
H29A C29 H29B 109.5 . .
C27 C29 H29C 109.5 . .
H29A C29 H29C 109.5 . .
H29B C29 H29C 109.5 . .
C27 C30 H30A 109.5 . .
C27 C30 H30B 109.5 . .
H30A C30 H30B 109.5 . .
C27 C30 H30C 109.5 . .
H30A C30 H30C 109.5 . .
H30B C30 H30C 109.5 . .
O32 C31 N33 120.4(4) . .
O32 C31 C23 121.7(4) . .
N33 C31 C23 117.8(4) . .
C31 N33 C35 123.5(4) . .
C31 N33 C34 117.2(4) . .
C35 N33 C34 118.9(4) . .
N33 C34 H34A 109.5 . .
N33 C34 H34B 109.5 . .
H34A C34 H34B 109.5 . .
N33 C34 H34C 109.5 . .
H34A C34 H34C 109.5 . .
H34B C34 H34C 109.5 . .
C40 C35 C36 117.8(4) . .
C40 C35 N33 120.7(4) . .
C36 C35 N33 121.6(4) . .
C37 C36 C35 118.8(4) . .
C37 C36 H36A 120.6 . .
C35 C36 H36A 120.6 . .
N38 C37 C36 123.7(4) . .
N38 C37 H37A 118.2 . .
C36 C37 H37A 118.2 . .
C39 N38 C37 116.2(4) . .
C39 N38 Ag 122.3(3) . 4_547
C37 N38 Ag 121.3(3) . 4_547
N38 C39 C40 124.9(4) . .
N38 C39 H39A 117.6 . .
C40 C39 H39A 117.6 . .
C39 C40 C35 118.6(4) . .
C39 C40 H40A 120.7 . .
C35 C40 H40A 120.7 . .
O44 N41 O43 121.2(4) . .
O44 N41 O42 118.3(4) . .
O43 N41 O42 120.5(5) . .

loop_
_geom_bond_atom_site_label_1
_geom_bond_atom_site_label_2
_geom_bond_distance
_geom_bond_site_symmetry_2
Ag N38 2.187(4) 4_557
Ag N11 2.191(3) .
N11 C16 1.343(6) .
N11 C12 1.344(6) .
C12 C13 1.369(6) .
C12 H12A 0.9500 .
C13 C14 1.392(6) .
C13 H13A 0.9500 .
C14 C15 1.391(6) .
C14 N17 1.425(4) .
C15 C16 1.375(6) .
C15 H15A 0.9500 .
C16 H16A 0.9500 .
N17 C19 1.369(7) .
N17 C18 1.487(8) .
C18 H18A 0.9800 .
C18 H18B 0.9800 .
C18 H18C 0.9800 .
C19 O20 1.229(6) .
C19 C21 1.482(7) .
C21 C26 1.382(5) .
C21 C22 1.394(6) .
C22 C23 1.391(6) .
C22 H22A 0.9500 .
C23 C24 1.393(5) .
C23 C31 1.494(6) .
C24 C25 1.404(7) .
C24 H24A 0.9500 .
C25 C26 1.377(6) .
C25 C27 1.528(5) .
C26 H26A 0.9500 .
C27 C28 1.529(6) .
C27 C29 1.530(6) .
C27 C30 1.533(6) .
C28 H28A 0.9800 .
C28 H28B 0.9800 .
C28 H28C 0.9800 .
C29 H29A 0.9800 .
C29 H29B 0.9800 .
C29 H29C 0.9800 .
C30 H30A 0.9800 .
C30 H30B 0.9800 .
C30 H30C 0.9800 .
C31 O32 1.219(5) .
C31 N33 1.387(5) .
N33 C35 1.410(5) .
N33 C34 1.485(6) .
C34 H34A 0.9800 .
C34 H34B 0.9800 .
C34 H34C 0.9800 .
C35 C40 1.393(6) .
C35 C36 1.397(7) .
C36 C37 1.387(6) .
C36 H36A 0.9500 .
C37 N38 1.342(5) .
C37 H37A 0.9500 .
N38 C39 1.335(6) .
N38 Ag 2.187(4) 4_547
C39 C40 1.375(6) .
C39 H39A 0.9500 .
C40 H40A 0.9500 .
N41 O44 1.244(5) .
N41 O43 1.250(5) .
N41 O42 1.263(5) .

loop_
_geom_torsion_atom_site_label_1
_geom_torsion_atom_site_label_2
_geom_torsion_atom_site_label_3
_geom_torsion_atom_site_label_4
_geom_torsion
_geom_torsion_site_symmetry_1
_geom_torsion_site_symmetry_4
N38 Ag N11 C16 93.7(6) 4_557 .
N38 Ag N11 C12 -84.7(9) 4_557 .
C16 N11 C12 C13 -1.9(8) . .
Ag N11 C12 C13 176.6(4) . .
N11 C12 C13 C14 0.9(7) . .
C12 C13 C14 C15 0.8(8) . .
C12 C13 C14 N17 176.4(5) . .
C13 C14 C15 C16 -1.5(8) . .
N17 C14 C15 C16 -177.0(5) . .
C12 N11 C16 C15 1.2(8) . .
Ag N11 C16 C15 -177.3(4) . .
C14 C15 C16 N11 0.5(7) . .
C15 C14 N17 C19 -46.6(7) . .
C13 C14 N17 C19 138.0(5) . .
C15 C14 N17 C18 119.3(6) . .
C13 C14 N17 C18 -56.1(6) . .
C14 N17 C19 O20 164.5(4) . .
C18 N17 C19 O20 -1.1(5) . .
C14 N17 C19 C21 -19.2(6) . .
C18 N17 C19 C21 175.2(4) . .
O20 C19 C21 C26 126.1(5) . .
N17 C19 C21 C26 -50.1(6) . .
O20 C19 C21 C22 -50.7(6) . .
N17 C19 C21 C22 133.1(4) . .
C26 C21 C22 C23 4.1(6) . .
C19 C21 C22 C23 -178.9(4) . .
C21 C22 C23 C24 -4.9(6) . .
C21 C22 C23 C31 177.0(3) . .
C22 C23 C24 C25 1.8(6) . .
C31 C23 C24 C25 179.8(4) . .
C23 C24 C25 C26 2.2(5) . .
C23 C24 C25 C27 -178.2(3) . .
C24 C25 C26 C21 -3.0(6) . .
C27 C25 C26 C21 177.4(4) . .
C22 C21 C26 C25 -0.1(6) . .
C19 C21 C26 C25 -176.8(4) . .
C26 C25 C27 C28 1.0(6) . .
C24 C25 C27 C28 -178.6(4) . .
C26 C25 C27 C29 -118.8(4) . .
C24 C25 C27 C29 61.6(4) . .
C26 C25 C27 C30 121.3(5) . .
C24 C25 C27 C30 -58.3(5) . .
C22 C23 C31 O32 45.4(6) . .
C24 C23 C31 O32 -132.7(4) . .
C22 C23 C31 N33 -138.6(4) . .
C24 C23 C31 N33 43.3(5) . .
O32 C31 N33 C35 -164.1(4) . .
C23 C31 N33 C35 19.8(6) . .
O32 C31 N33 C34 8.8(6) . .
C23 C31 N33 C34 -167.3(4) . .
C31 N33 C35 C40 -141.9(4) . .
C34 N33 C35 C40 45.3(6) . .
C31 N33 C35 C36 38.5(6) . .
C34 N33 C35 C36 -134.3(5) . .
C40 C35 C36 C37 1.8(6) . .
N33 C35 C36 C37 -178.6(3) . .
C35 C36 C37 N38 -1.0(7) . .
C36 C37 N38 C39 0.2(6) . .
C36 C37 N38 Ag -175.1(3) . 4_547
C37 N38 C39 C40 -0.4(6) . .
Ag N38 C39 C40 174.9(3) 4_547 .
N38 C39 C40 C35 1.3(7) . .
C36 C35 C40 C39 -2.0(6) . .
N33 C35 C40 C39 178.4(4) . .
